data_1511069
loop_
_publ_author_name
'Kniep, R.'
'Kizilyalli, M.'
'Stucky, G.D.'
'Yilmaz, A.'
'Bu Xianhui'

_publ_section_title
;
 Cobalt borate phosphate, Co3 (B P O7), synthesis and characterization
;
_journal_name_full 'Journal of Solid State Chemistry'
_journal_page_first 281
_journal_page_last 285
_journal_paper_doi 10.1006/jssc.2000.8963
_journal_volume 156
_journal_year 2001
_chemical_formula_sum 'B Co3 O7 P'
_chemical_name_systematic 'Co3 (B P O7)'
_space_group_IT_number 8
_symmetry_space_group_name_Hall 'C -2y'
_symmetry_space_group_name_H-M 'C 1 m 1'
_cell_angle_alpha 90
_cell_angle_beta 119.749
_cell_angle_gamma 90
_cell_formula_units_Z 4
_cell_length_a 9.774
_cell_length_b 12.688
_cell_length_c 4.9057
_cell_volume 528.190
_citation_journal_id_ASTM JSSCBI
_cod_data_source_file boron0-1_161.cif
_cod_data_source_block B1Co3O7P1
_cod_original_cell_volume 528.1898
_cod_original_formula_sum 'B1 Co3 O7 P1'
_cod_database_code 1511069

loop_
_symmetry_equiv_pos_as_xyz
x,y,z
x,-y,z
x+1/2,y+1/2,z
x+1/2,-y+1/2,z

loop_
_atom_site_label
_atom_site_type_symbol
_atom_site_fract_x
_atom_site_fract_y
_atom_site_fract_z
_atom_site_occupancy
_atom_site_U_iso_or_equiv
Co2 Co+2 -0.4151 -0.1124 0.4811 1 0.0
O9 O-2 0.2046 -0.2771 -0.1738 1 0.0
P2 P+5 0.4001 0 -0.2091 1 0.0
Co3 Co+2 0.075 -0.1384 0.4334 1 0.0
O7 O-2 -0.3906 -0.2136 0.187 1 0.0
O2 O-2 0.0219 0 -0.4306 1 0.0
O5 O-2 0.4474 0 0.1449 1 0.0
O1 O-2 -0.2403 0 -0.4381 1 0.0
O4 O-2 -0.4554 0 -0.254 1 0.0
P1 P+5 -0.0618 0 -0.2298 1 0.0
O3 O-2 -0.0117 0.1004 -0.0239 1 0.0
O8 O-2 -0.1137 -0.2234 0.3804 1 0.0
O6 O-2 0.3059 0.1013 -0.3615 1 0.0
B1 B+3 -0.2663 -0.2192 0.1321 1 0.0
Co1 Co+2 0.4035 -0.25 -0.2035 1 0.0
